data_1557807
loop_
_publ_author_name
'Cobos, Katherine'
'Rodr\'iguez, Rafael'
'Domarco, Olaya'
'Fern\'andez, Berta'
'Qui\~no\'a, Emilio'
'Riguera, Ricardo'
'Freire, F\'elix'

_publ_section_title
;
 Polymeric Helical Structures \`a la Carte by Rational Design of Monomers
;
_journal_issue 8
_journal_name_full Macromolecules
_journal_page_first 3182
_journal_page_last 3193
_journal_paper_doi 10.1021/acs.macromol.0c00085
_journal_volume 53
_journal_year 2020
_chemical_absolute_configuration ad
_chemical_formula_moiety 'C16 H12 Cl N O'
_chemical_formula_sum 'C16 H12 Cl N O'
_chemical_formula_weight 269.72
_chemical_name_common L-MandAcetona
_space_group_IT_number 19
_space_group_name_Hall 'P 2ac 2ab'
_space_group_name_H-M_alt 'P 21 21 21'
_symmetry_cell_setting orthorhombic
_symmetry_Int_Tables_number 19
_symmetry_space_group_name_Hall 'P 2ac 2ab'
_symmetry_space_group_name_H-M 'P 21 21 21'
_atom_sites_solution_hydrogens difmap
_atom_sites_solution_primary direct
_atom_sites_solution_secondary difmap
_audit_conform_dict_location ftp://ftp.iucr.org/pub/cif_core.dic
_audit_conform_dict_name cif_core.dic
_audit_conform_dict_version 2.4.3
_audit_creation_date 2014-06-05T10:02:00-00:00
_audit_creation_method 'WinGX routine CIF_UPDATE'
_cell_angle_alpha 90
_cell_angle_beta 90
_cell_angle_gamma 90
_cell_formula_units_Z 4
_cell_length_a 5.3167(2)
_cell_length_b 14.4015(4)
_cell_length_c 17.1898(5)
_cell_measurement_reflns_used 9391
_cell_measurement_temperature 100(2)
_cell_measurement_theta_max 32.81
_cell_measurement_theta_min 2.83
_cell_measurement_wavelength 0.71073
_cell_volume 1316.20(7)
_computing_cell_refinement 'SAINT V8.34A integration software'
_computing_data_collection 'Bruker APEX2 software'
_computing_data_reduction 'SORTAV (Blessing, 1995)'
_computing_molecular_graphics 'ORTEP-3 for Windows (Farrugia, 2012)'
_computing_publication_material 'WinGX publication routines (Farrugia, 2012)'
_computing_structure_refinement 'SHELXL-2014 (Sheldrick, 2014)'
_computing_structure_solution 'SIR-2011 (Burla et al., 2012)'
_diffrn_ambient_temperature 100(2)
_diffrn_detector 'APEX-II CCD'
_diffrn_measured_fraction_theta_full 1
_diffrn_measured_fraction_theta_max 1
_diffrn_measurement_device '\k-geometry diffractometer'
_diffrn_measurement_device_type 'Bruker APEX-II'
_diffrn_measurement_method '\f or \w oscillation scans'
_diffrn_orient_matrix_UB_11 0.136959
_diffrn_orient_matrix_UB_12 -0.02686
_diffrn_orient_matrix_UB_13 -0.032915
_diffrn_orient_matrix_UB_21 -0.070208
_diffrn_orient_matrix_UB_22 -0.063616
_diffrn_orient_matrix_UB_23 0.008492
_diffrn_orient_matrix_UB_31 -0.10812
_diffrn_orient_matrix_UB_32 0.007284
_diffrn_orient_matrix_UB_33 -0.047209
_diffrn_radiation_monochromator graphite
_diffrn_radiation_probe x-ray
_diffrn_radiation_type MoK\a
_diffrn_radiation_wavelength 0.71073
_diffrn_reflns_av_R_equivalents 0.0418
_diffrn_reflns_Laue_measured_fraction_full 1
_diffrn_reflns_Laue_measured_fraction_max 1
_diffrn_reflns_limit_h_max 8
_diffrn_reflns_limit_h_min -8
_diffrn_reflns_limit_k_max 22
_diffrn_reflns_limit_k_min -22
_diffrn_reflns_limit_l_max 26
_diffrn_reflns_limit_l_min -26
_diffrn_reflns_number 60462
_diffrn_reflns_point_group_measured_fraction_full 1
_diffrn_reflns_point_group_measured_fraction_max 0.999
_diffrn_reflns_reduction_process
;
        Scaled and merged with Sortav
        R.H. Blessing, (1987) Cryst. Rev. 1, 3-58
        R.H. Blessing, (1989) J. Appl. Cryst. 22, 396-397
;
_diffrn_reflns_theta_full 25.242
_diffrn_reflns_theta_max 33.186
_diffrn_reflns_theta_min 1.845
_diffrn_source 'sealed x-ray tube'
_exptl_absorpt_coefficient_mu 0.28
_exptl_absorpt_correction_T_max 0.933
_exptl_absorpt_correction_T_min 0.835
_exptl_absorpt_correction_type multi-scan
_exptl_absorpt_process_details
;
SADABS-2014/2 - Bruker AXS area detector scaling and absorption correction
;
_exptl_crystal_colour colourless
_exptl_crystal_density_diffrn 1.361
_exptl_crystal_density_method 'not measured'
_exptl_crystal_description plate
_exptl_crystal_F_000 560
_exptl_crystal_size_max 0.65
_exptl_crystal_size_mid 0.27
_exptl_crystal_size_min 0.07
_refine_diff_density_max 0.469
_refine_diff_density_min -0.18
_refine_diff_density_rms 0.055
_refine_ls_abs_structure_details
;
 Flack x determined using 1949 quotients [(I+)-(I-)]/[(I+)+(I-)]
 (Parsons, Flack and Wagner, Acta Cryst. B69 (2013) 249-259).
;
_refine_ls_abs_structure_Flack -0.015(13)
_refine_ls_extinction_method none
_refine_ls_goodness_of_fit_ref 1.07
_refine_ls_hydrogen_treatment refall
_refine_ls_matrix_type full
_refine_ls_number_constraints 0
_refine_ls_number_parameters 220
_refine_ls_number_reflns 5045
_refine_ls_number_restraints 0
_refine_ls_restrained_S_all 1.07
_refine_ls_R_factor_all 0.0344
_refine_ls_R_factor_gt 0.0304
_refine_ls_shift/su_max 0.001
_refine_ls_shift/su_mean 0
_refine_ls_structure_factor_coef Fsqd
_refine_ls_weighting_details 'w=1/[\s^2^(Fo^2^)+(0.0521P)^2^+0.1201P] where P=(Fo^2^+2Fc^2^)/3'
_refine_ls_weighting_scheme calc
_refine_ls_wR_factor_gt 0.0791
_refine_ls_wR_factor_ref 0.0818
_reflns_number_gt 4716
_reflns_number_total 5045
_reflns_threshold_expression 'I > 2\s(I)'
_cod_data_source_file ma0c00085_si_001.cif
_cod_data_source_block shelx
_cod_depositor_comments
;Adding full bibliography for 1557803--1557808.cif.

 Adding full bibliography for 1557803--1557808.cif.
;
_cod_database_code 1557807
_shelx_estimated_absorpt_t_min 0.839
_shelx_estimated_absorpt_t_max 0.981

loop_
_symmetry_equiv_pos_as_xyz
'x, y, z'
'-x+1/2, -y, z+1/2'
'x+1/2, -y+1/2, -z'
'-x, y+1/2, -z+1/2'

loop_
_atom_site_label
_atom_site_type_symbol
_atom_site_fract_x
_atom_site_fract_y
_atom_site_fract_z
_atom_site_U_iso_or_equiv
_atom_site_adp_type
_atom_site_occupancy
_atom_site_calc_flag
_atom_site_disorder_assembly
_atom_site_disorder_group
Cl1 Cl 0.41037(6) 0.43970(2) 0.15077(2) 0.01663(8) Uani 1 d . .
N1 N 0.5402(2) 0.38247(9) 0.31042(7) 0.0132(2) Uani 1 d . .
C2 C 0.7457(3) 0.38223(9) 0.26395(8) 0.0132(2) Uani 1 d . .
O3 O 0.9631(2) 0.37828(9) 0.28723(6) 0.0194(2) Uani 1 d . .
C4 C 0.7006(3) 0.38257(10) 0.17593(8) 0.0132(2) Uani 1 d . .
C5 C 0.7077(2) 0.28529(9) 0.14293(8) 0.0130(2) Uani 1 d . .
C6 C 0.5284(3) 0.21943(10) 0.16473(9) 0.0180(3) Uani 1 d . .
C7 C 0.5367(3) 0.13069(11) 0.13353(9) 0.0208(3) Uani 1 d . .
C8 C 0.7236(3) 0.10657(11) 0.08024(9) 0.0197(3) Uani 1 d . .
C9 C 0.9038(3) 0.17158(11) 0.05933(9) 0.0207(3) Uani 1 d . .
C10 C 0.8961(3) 0.26096(10) 0.09048(8) 0.0174(2) Uani 1 d . .
C11 C 0.5437(2) 0.37963(9) 0.39287(7) 0.0118(2) Uani 1 d . .
C12 C 0.7363(3) 0.42068(9) 0.43604(8) 0.0142(2) Uani 1 d . .
C13 C 0.7258(3) 0.41964(10) 0.51666(8) 0.0150(2) Uani 1 d . .
C14 C 0.5242(3) 0.37766(9) 0.55551(8) 0.0138(2) Uani 1 d . .
C15 C 0.3323(3) 0.33626(10) 0.51183(8) 0.0146(2) Uani 1 d . .
C16 C 0.3425(3) 0.33733(9) 0.43086(8) 0.0135(2) Uani 1 d . .
C17 C 0.5149(3) 0.37608(10) 0.63929(9) 0.0175(3) Uani 1 d . .
C18 C 0.5026(3) 0.37478(12) 0.70862(9) 0.0238(3) Uani 1 d . .
H1 H 0.393(6) 0.3842(17) 0.2879(14) 0.032(6) Uiso 1 d . .
H4 H 0.831(4) 0.4223(14) 0.1533(12) 0.019(5) Uiso 1 d . .
H6 H 0.395(5) 0.2342(16) 0.2019(14) 0.031(6) Uiso 1 d . .
H7 H 0.412(6) 0.0860(17) 0.1500(14) 0.036(6) Uiso 1 d . .
H8 H 0.726(5) 0.0479(15) 0.0545(13) 0.023(5) Uiso 1 d . .
H9 H 1.024(5) 0.1525(16) 0.0263(14) 0.028(6) Uiso 1 d . .
H10 H 1.030(5) 0.3032(16) 0.0793(12) 0.024(5) Uiso 1 d . .
H12 H 0.866(4) 0.4478(13) 0.4096(11) 0.013(4) Uiso 1 d . .
H13 H 0.859(5) 0.4475(16) 0.5461(13) 0.028(6) Uiso 1 d . .
H15 H 0.196(5) 0.3057(16) 0.5357(13) 0.020(5) Uiso 1 d . .
H16 H 0.206(5) 0.3094(17) 0.4014(13) 0.027(6) Uiso 1 d . .
H18 H 0.486(7) 0.372(2) 0.7634(18) 0.055(9) Uiso 1 d . .

loop_
_atom_site_aniso_label
_atom_site_aniso_U_11
_atom_site_aniso_U_22
_atom_site_aniso_U_33
_atom_site_aniso_U_23
_atom_site_aniso_U_13
_atom_site_aniso_U_12
Cl1 0.01265(13) 0.01894(14) 0.01830(13) 0.00588(11) -0.00009(12) 0.00120(11)
N1 0.0092(5) 0.0181(5) 0.0124(4) -0.0003(4) -0.0007(3) -0.0010(4)
C2 0.0116(5) 0.0140(5) 0.0139(5) 0.0010(4) 0.0003(4) -0.0010(5)
O3 0.0101(5) 0.0310(6) 0.0170(4) 0.0000(4) -0.0013(3) -0.0012(4)
C4 0.0103(5) 0.0158(5) 0.0135(5) 0.0022(4) 0.0004(4) -0.0009(5)
C5 0.0112(5) 0.0155(5) 0.0123(5) 0.0009(4) -0.0018(4) -0.0009(4)
C6 0.0151(6) 0.0176(6) 0.0213(6) -0.0017(5) 0.0037(5) -0.0031(5)
C7 0.0180(7) 0.0173(6) 0.0272(7) -0.0020(5) 0.0022(5) -0.0038(5)
C8 0.0177(6) 0.0191(6) 0.0225(6) -0.0038(5) -0.0021(5) 0.0013(5)
C9 0.0174(6) 0.0250(7) 0.0198(6) -0.0039(5) 0.0019(6) 0.0010(6)
C10 0.0141(6) 0.0216(6) 0.0165(5) 0.0003(5) 0.0014(5) -0.0020(5)
C11 0.0101(6) 0.0122(5) 0.0131(5) -0.0006(4) -0.0005(4) 0.0002(4)
C12 0.0108(5) 0.0157(5) 0.0161(5) -0.0016(4) 0.0001(4) -0.0026(4)
C13 0.0124(6) 0.0168(6) 0.0158(5) -0.0035(4) -0.0011(5) -0.0019(5)
C14 0.0121(5) 0.0141(5) 0.0153(5) -0.0011(4) -0.0009(4) 0.0027(4)
C15 0.0112(5) 0.0157(6) 0.0169(5) 0.0015(4) 0.0007(4) -0.0006(4)
C16 0.0098(5) 0.0145(5) 0.0162(5) 0.0010(4) -0.0014(4) -0.0017(4)
C17 0.0154(6) 0.0187(6) 0.0186(6) -0.0010(5) -0.0001(5) 0.0024(5)
C18 0.0233(7) 0.0302(8) 0.0177(6) 0.0001(6) 0.0011(5) 0.0021(6)

loop_
_atom_type_symbol
_atom_type_description
_atom_type_scat_dispersion_real
_atom_type_scat_dispersion_imag
_atom_type_scat_source
C C 0.0033 0.0016 'International Tables Vol C Tables 4.2.6.8 and 6.1.1.4'
H H 0 0 'International Tables Vol C Tables 4.2.6.8 and 6.1.1.4'
N N 0.0061 0.0033 'International Tables Vol C Tables 4.2.6.8 and 6.1.1.4'
O O 0.0106 0.006 'International Tables Vol C Tables 4.2.6.8 and 6.1.1.4'
Cl Cl 0.1484 0.1585 'International Tables Vol C Tables 4.2.6.8 and 6.1.1.4'

loop_
_geom_angle_atom_site_label_1
_geom_angle_atom_site_label_2
_geom_angle_atom_site_label_3
_geom_angle
_geom_angle_site_symmetry_1
_geom_angle_site_symmetry_3
_geom_angle_publ_flag
C2 N1 C11 125.39(12) . . ?
C2 N1 H1 117.5(16) . . ?
C11 N1 H1 117.1(16) . . ?
O3 C2 N1 124.70(13) . . ?
O3 C2 C4 118.09(12) . . ?
N1 C2 C4 117.15(12) . . ?
C5 C4 C2 111.32(11) . . ?
C5 C4 Cl1 110.77(9) . . ?
C2 C4 Cl1 111.89(9) . . ?
C5 C4 H4 112.0(13) . . ?
C2 C4 H4 106.4(13) . . ?
Cl1 C4 H4 104.1(13) . . ?
C10 C5 C6 119.60(13) . . ?
C10 C5 C4 119.62(12) . . ?
C6 C5 C4 120.78(12) . . ?
C7 C6 C5 120.04(13) . . ?
C7 C6 H6 118.5(14) . . ?
C5 C6 H6 121.5(14) . . ?
C6 C7 C8 120.40(14) . . ?
C6 C7 H7 118.6(15) . . ?
C8 C7 H7 121.0(15) . . ?
C9 C8 C7 119.60(14) . . ?
C9 C8 H8 117.9(15) . . ?
C7 C8 H8 122.3(15) . . ?
C8 C9 C10 120.21(15) . . ?
C8 C9 H9 116.7(15) . . ?
C10 C9 H9 123.1(16) . . ?
C5 C10 C9 120.14(14) . . ?
C5 C10 H10 120.4(14) . . ?
C9 C10 H10 119.2(14) . . ?
C16 C11 C12 119.94(12) . . ?
C16 C11 N1 118.10(12) . . ?
C12 C11 N1 121.92(12) . . ?
C13 C12 C11 119.81(13) . . ?
C13 C12 H12 122.1(13) . . ?
C11 C12 H12 118.1(13) . . ?
C12 C13 C14 120.80(13) . . ?
C12 C13 H13 119.6(14) . . ?
C14 C13 H13 119.6(14) . . ?
C15 C14 C13 119.07(12) . . ?
C15 C14 C17 120.28(13) . . ?
C13 C14 C17 120.65(13) . . ?
C16 C15 C14 120.20(13) . . ?
C16 C15 H15 118.0(14) . . ?
C14 C15 H15 121.7(14) . . ?
C15 C16 C11 120.19(13) . . ?
C15 C16 H16 119.2(14) . . ?
C11 C16 H16 120.6(14) . . ?
C18 C17 C14 178.81(17) . . ?
C17 C18 H18 177(2) . . ?

loop_
_geom_bond_atom_site_label_1
_geom_bond_atom_site_label_2
_geom_bond_distance
_geom_bond_site_symmetry_2
_geom_bond_publ_flag
Cl1 C4 1.8013(14) . ?
N1 C2 1.3536(18) . ?
N1 C11 1.4180(16) . ?
N1 H1 0.87(3) . ?
C2 O3 1.2245(17) . ?
C2 C4 1.5320(19) . ?
C4 C5 1.5120(19) . ?
C4 H4 0.98(2) . ?
C5 C10 1.392(2) . ?
C5 C6 1.3959(19) . ?
C6 C7 1.387(2) . ?
C6 H6 0.98(3) . ?
C7 C8 1.395(2) . ?
C7 H7 0.97(3) . ?
C8 C9 1.387(2) . ?
C8 H8 0.95(2) . ?
C9 C10 1.395(2) . ?
C9 H9 0.90(2) . ?
C10 H10 0.96(2) . ?
C11 C16 1.3937(19) . ?
C11 C12 1.3959(18) . ?
C12 C13 1.387(2) . ?
C12 H12 0.91(2) . ?
C13 C14 1.400(2) . ?
C13 H13 0.96(3) . ?
C14 C15 1.4001(19) . ?
C14 C17 1.4411(19) . ?
C15 C16 1.3928(19) . ?
C15 H15 0.94(2) . ?
C16 H16 0.97(3) . ?
C17 C18 1.194(2) . ?
C18 H18 0.95(3) . ?

loop_
_geom_torsion_atom_site_label_1
_geom_torsion_atom_site_label_2
_geom_torsion_atom_site_label_3
_geom_torsion_atom_site_label_4
_geom_torsion
_geom_torsion_site_symmetry_1
_geom_torsion_site_symmetry_2
_geom_torsion_site_symmetry_3
_geom_torsion_site_symmetry_4
_geom_torsion_publ_flag
C11 N1 C2 O3 1.0(2) . . . . ?
C11 N1 C2 C4 178.15(13) . . . . ?
O3 C2 C4 C5 81.93(16) . . . . ?
N1 C2 C4 C5 -95.40(15) . . . . ?
O3 C2 C4 Cl1 -153.52(12) . . . . ?
N1 C2 C4 Cl1 29.14(16) . . . . ?
C2 C4 C5 C10 -115.32(14) . . . . ?
Cl1 C4 C5 C10 119.50(12) . . . . ?
C2 C4 C5 C6 64.36(16) . . . . ?
Cl1 C4 C5 C6 -60.82(15) . . . . ?
C10 C5 C6 C7 -0.7(2) . . . . ?
C4 C5 C6 C7 179.58(14) . . . . ?
C5 C6 C7 C8 0.0(2) . . . . ?
C6 C7 C8 C9 0.9(2) . . . . ?
C7 C8 C9 C10 -1.0(2) . . . . ?
C6 C5 C10 C9 0.7(2) . . . . ?
C4 C5 C10 C9 -179.65(13) . . . . ?
C8 C9 C10 C5 0.2(2) . . . . ?
C2 N1 C11 C16 -149.95(14) . . . . ?
C2 N1 C11 C12 32.5(2) . . . . ?
C16 C11 C12 C13 -0.3(2) . . . . ?
N1 C11 C12 C13 177.16(13) . . . . ?
C11 C12 C13 C14 0.1(2) . . . . ?
C12 C13 C14 C15 0.2(2) . . . . ?
C12 C13 C14 C17 179.53(13) . . . . ?
C13 C14 C15 C16 -0.2(2) . . . . ?
C17 C14 C15 C16 -179.58(13) . . . . ?
C14 C15 C16 C11 0.0(2) . . . . ?
C12 C11 C16 C15 0.3(2) . . . . ?
N1 C11 C16 C15 -177.31(13) . . . . ?
